data_4082900
loop_
_publ_author_name
'Misra, Rajneesh'
'Dhokale, Bhausaheb'
'Jadhav, Thaksen'
'Mobin, Shaikh M.'

_publ_section_title
;
 Heteroatom-Connected Ferrocenyl BODIPYs: Synthesis, Structure, and
 Properties
;
_journal_issue 7
_journal_name_full Organometallics
_journal_page_first 1867
_journal_paper_doi 10.1021/om5002292
_journal_volume 33
_journal_year 2014
_chemical_formula_sum 'C50 H38 B2 F4 Fe2 N4 O2'
_chemical_formula_weight 936.16
_chemical_name_systematic
;
 ?
;
_space_group_IT_number 14
_symmetry_cell_setting monoclinic
_symmetry_space_group_name_Hall '-P 2ybc'
_symmetry_space_group_name_H-M 'P 1 21/c 1'
_atom_sites_solution_hydrogens geom
_atom_sites_solution_primary direct
_atom_sites_solution_secondary difmap
_audit_creation_method SHELXL-97
_cell_angle_alpha 90.00
_cell_angle_beta 94.228(2)
_cell_angle_gamma 90.00
_cell_formula_units_Z 2
_cell_length_a 7.88490(10)
_cell_length_b 10.0374(2)
_cell_length_c 26.0231(5)
_cell_measurement_reflns_used 11439
_cell_measurement_temperature 150(2)
_cell_measurement_theta_max 32.5239
_cell_measurement_theta_min 2.9414
_cell_volume 2053.96(6)
_computing_cell_refinement 'CrysAlis RED, Oxford Diffraction Ltd.,'
_computing_data_collection 'CrysAlis CCD, Oxford Diffraction Ltd.,'
_computing_data_reduction 'CrysAlis RED, Oxford Diffraction Ltd.,'
_computing_molecular_graphics Ortep3
_computing_publication_material Shelx97
_computing_structure_refinement 'SHELXL-97 (Sheldrick, 1997)'
_computing_structure_solution 'SHELXS-97 (Sheldrick, 1997)'
_diffrn_ambient_temperature 150(2)
_diffrn_detector_area_resol_mean 15.9948
_diffrn_measured_fraction_theta_full 0.999
_diffrn_measured_fraction_theta_max 0.999
_diffrn_measurement_device_type 'OXFORD DIFFRACTION SUPER NOVA'
_diffrn_measurement_method \w/q-scan
_diffrn_radiation_monochromator graphite
_diffrn_radiation_source 'Micro-Focus (Mo) X-ray Source'
_diffrn_radiation_type MoK\a
_diffrn_radiation_wavelength 0.71073
_diffrn_reflns_av_R_equivalents 0.0275
_diffrn_reflns_av_sigmaI/netI 0.0206
_diffrn_reflns_limit_h_max 9
_diffrn_reflns_limit_h_min -9
_diffrn_reflns_limit_k_max 11
_diffrn_reflns_limit_k_min -11
_diffrn_reflns_limit_l_max 30
_diffrn_reflns_limit_l_min -30
_diffrn_reflns_number 16172
_diffrn_reflns_theta_full 25.00
_diffrn_reflns_theta_max 25.00
_diffrn_reflns_theta_min 3.11
_exptl_absorpt_coefficient_mu 0.773
_exptl_absorpt_correction_T_max 0.9129
_exptl_absorpt_correction_T_min 0.8422
_exptl_absorpt_correction_type multi-scan
_exptl_absorpt_process_details
;
CrysAlis RED, Oxford Diffraction Ltd.,
Version 1.171.31.7 (release 18-10-2006 CrysAlis171 .NET)
(compiled Oct 18 2006,16:28:17)
Empirical absorption correction using spherical harmonics,
 implemented in SCALE3 ABSPACK scaling algorithm.
;
_exptl_crystal_colour ORANGE
_exptl_crystal_density_diffrn 1.514
_exptl_crystal_density_method 'not measured'
_exptl_crystal_description BLOCK
_exptl_crystal_F_000 960
_exptl_crystal_size_max 0.23
_exptl_crystal_size_mid 0.15
_exptl_crystal_size_min 0.12
_refine_diff_density_max 0.288
_refine_diff_density_min -0.319
_refine_diff_density_rms 0.045
_refine_ls_extinction_method none
_refine_ls_goodness_of_fit_ref 1.054
_refine_ls_hydrogen_treatment riding
_refine_ls_matrix_type full
_refine_ls_number_parameters 289
_refine_ls_number_reflns 3617
_refine_ls_number_restraints 0
_refine_ls_restrained_S_all 1.054
_refine_ls_R_factor_all 0.0284
_refine_ls_R_factor_gt 0.0270
_refine_ls_shift/su_max 0.004
_refine_ls_shift/su_mean 0.000
_refine_ls_structure_factor_coef Fsqd
_refine_ls_weighting_details 'calc w=1/[\s^2^(Fo^2^)+(0.0272P)^2^+1.5142P] where P=(Fo^2^+2Fc^2^)/3'
_refine_ls_weighting_scheme calc
_refine_ls_wR_factor_gt 0.0675
_refine_ls_wR_factor_ref 0.0685
_reflns_number_gt 3443
_reflns_number_total 3617
_reflns_threshold_expression >2sigma(I)
_cod_data_source_file om5002292_si_002.cif
_cod_data_source_block rm077
_cod_depositor_comments
;
The following automatic conversions were performed:

'_symmetry_cell_setting' value 'Monoclinic' changed to 'monoclinic'
according to
/usr/data/users/saulius/automatic-downloads/rss-feeds/ACS/lib/dictionaries/cif_core.dic
dictionary named 'cif_core.dic' version 2.4.2 from 2011-04-26.

Automatic conversion script
Id: cif_fix_values 2281 2013-09-26 08:29:07Z andrius 

 Adding full bibliography for 4082900.cif.
;
_cod_original_sg_symbol_H-M 'P 21/c'
_cod_database_code 4082900

loop_
_symmetry_equiv_pos_as_xyz
'x, y, z'
'-x, y+1/2, -z+1/2'
'-x, -y, -z'
'x, -y-1/2, z-1/2'

loop_
_atom_site_label
_atom_site_type_symbol
_atom_site_fract_x
_atom_site_fract_y
_atom_site_fract_z
_atom_site_U_iso_or_equiv
_atom_site_adp_type
_atom_site_occupancy
_atom_site_symmetry_multiplicity
_atom_site_calc_flag
_atom_site_refinement_flags
Fe1 Fe 1.26831(3) 0.36931(2) 1.246665(9) 0.01837(9) Uani 1 1 d .
F1 F 0.29116(15) 0.01066(12) 0.95782(5) 0.0384(3) Uani 1 1 d .
F2 F 0.25577(14) 0.20127(12) 0.91235(4) 0.0351(3) Uani 1 1 d .
B1 B 0.3607(3) 0.1338(2) 0.94894(8) 0.0234(4) Uani 1 1 d .
O1 O 0.81750(16) 0.34061(13) 1.00629(5) 0.0279(3) Uani 1 1 d .
N1 N 0.37932(18) 0.21760(15) 0.99900(6) 0.0224(3) Uani 1 1 d .
N2 N 0.54112(18) 0.11939(15) 0.93025(6) 0.0228(3) Uani 1 1 d .
C1 C 0.2530(2) 0.2494(2) 1.02829(7) 0.0289(4) Uani 1 1 d .
H1 H 0.1417 0.2127 1.0246 0.035 Uiso 1 1 calc R
C2 C 0.3077(2) 0.3443(2) 1.06504(8) 0.0325(5) Uani 1 1 d .
H2 H 0.2414 0.3834 1.0901 0.039 Uiso 1 1 calc R
C3 C 0.4759(2) 0.3707(2) 1.05817(8) 0.0292(4) Uani 1 1 d .
H3 H 0.5476 0.4311 1.0777 0.035 Uiso 1 1 calc R
C4 C 0.5217(2) 0.29137(18) 1.01680(7) 0.0223(4) Uani 1 1 d .
C5 C 0.6725(2) 0.27478(17) 0.99199(7) 0.0214(4) Uani 1 1 d .
C6 C 0.6833(2) 0.19046(18) 0.94961(7) 0.0222(4) Uani 1 1 d .
C7 C 0.8235(2) 0.1497(2) 0.92312(7) 0.0272(4) Uani 1 1 d .
H7 H 0.9368 0.1817 0.9284 0.033 Uiso 1 1 calc R
C8 C 0.7651(2) 0.0546(2) 0.88799(8) 0.0344(5) Uani 1 1 d .
H8 H 0.8305 0.0090 0.8643 0.041 Uiso 1 1 calc R
C9 C 0.5905(2) 0.0376(2) 0.89378(8) 0.0314(4) Uani 1 1 d .
H9 H 0.5184 -0.0232 0.8746 0.038 Uiso 1 1 calc R
C10 C 0.8596(2) 0.37007(18) 1.05884(7) 0.0223(4) Uani 1 1 d .
C11 C 0.8995(2) 0.49984(18) 1.07150(7) 0.0252(4) Uani 1 1 d .
H11 H 0.8873 0.5685 1.0464 0.030 Uiso 1 1 calc R
C12 C 0.9586(2) 0.52842(17) 1.12234(7) 0.0232(4) Uani 1 1 d .
H12 H 0.9848 0.6178 1.1319 0.028 Uiso 1 1 calc R
C13 C 0.9796(2) 0.42802(17) 1.15899(7) 0.0185(4) Uani 1 1 d .
C14 C 0.9335(2) 0.29765(17) 1.14457(7) 0.0210(4) Uani 1 1 d .
H14 H 0.9439 0.2284 1.1695 0.025 Uiso 1 1 calc R
C15 C 0.8732(2) 0.26820(18) 1.09458(7) 0.0238(4) Uani 1 1 d .
H15 H 0.8418 0.1797 1.0850 0.029 Uiso 1 1 calc R
C16 C 1.0544(2) 0.45725(16) 1.21148(7) 0.0185(3) Uani 1 1 d .
C17 C 1.0173(2) 0.39166(17) 1.25835(7) 0.0209(4) Uani 1 1 d .
H17 H 0.9375 0.3217 1.2614 0.025 Uiso 1 1 calc R
C18 C 1.1213(2) 0.45001(19) 1.29975(7) 0.0249(4) Uani 1 1 d .
H18 H 1.1218 0.4264 1.3351 0.030 Uiso 1 1 calc R
C19 C 1.2239(2) 0.54976(17) 1.27861(7) 0.0239(4) Uani 1 1 d .
H19 H 1.3058 0.6037 1.2974 0.029 Uiso 1 1 calc R
C20 C 1.1827(2) 0.55484(17) 1.22461(7) 0.0211(4) Uani 1 1 d .
H20 H 1.2320 0.6132 1.2011 0.025 Uiso 1 1 calc R
C21 C 1.3143(3) 0.16979(19) 1.24350(9) 0.0334(5) Uani 1 1 d .
H21 H 1.2329 0.1009 1.2463 0.040 Uiso 1 1 calc R
C22 C 1.4149(3) 0.2283(2) 1.28478(9) 0.0341(5) Uani 1 1 d .
H22 H 1.4129 0.2055 1.3202 0.041 Uiso 1 1 calc R
C23 C 1.5193(2) 0.3268(2) 1.26406(8) 0.0319(5) Uani 1 1 d .
H23 H 1.5994 0.3817 1.2831 0.038 Uiso 1 1 calc R
C24 C 1.4831(2) 0.3291(2) 1.21007(8) 0.0312(4) Uani 1 1 d .
H24 H 1.5348 0.3857 1.1865 0.037 Uiso 1 1 calc R
C25 C 1.3564(2) 0.23221(19) 1.19729(8) 0.0303(4) Uani 1 1 d .
H25 H 1.3082 0.2125 1.1636 0.036 Uiso 1 1 calc R

loop_
_atom_site_aniso_label
_atom_site_aniso_U_11
_atom_site_aniso_U_22
_atom_site_aniso_U_33
_atom_site_aniso_U_23
_atom_site_aniso_U_13
_atom_site_aniso_U_12
Fe1 0.01660(13) 0.01675(14) 0.02183(15) -0.00245(10) 0.00201(10) 0.00209(9)
F1 0.0363(6) 0.0321(6) 0.0480(8) -0.0065(5) 0.0115(5) -0.0110(5)
F2 0.0288(6) 0.0503(7) 0.0251(6) -0.0057(5) -0.0062(5) 0.0130(5)
B1 0.0192(10) 0.0272(11) 0.0235(11) -0.0026(9) -0.0003(8) 0.0002(8)
O1 0.0252(7) 0.0381(8) 0.0207(7) -0.0062(6) 0.0038(5) -0.0109(6)
N1 0.0179(7) 0.0289(8) 0.0204(8) 0.0009(6) 0.0009(6) 0.0023(6)
N2 0.0202(7) 0.0262(8) 0.0218(8) -0.0047(6) 0.0002(6) 0.0004(6)
C1 0.0181(9) 0.0437(12) 0.0251(10) 0.0006(9) 0.0033(7) 0.0036(8)
C2 0.0251(10) 0.0494(13) 0.0236(10) -0.0071(9) 0.0055(8) 0.0086(9)
C3 0.0276(10) 0.0365(11) 0.0238(10) -0.0066(8) 0.0027(8) 0.0014(8)
C4 0.0219(9) 0.0257(9) 0.0192(9) -0.0010(7) 0.0012(7) -0.0005(7)
C5 0.0209(9) 0.0237(9) 0.0193(9) 0.0020(7) 0.0002(7) -0.0019(7)
C6 0.0192(8) 0.0267(9) 0.0205(9) 0.0006(7) 0.0007(7) -0.0006(7)
C7 0.0207(9) 0.0371(11) 0.0241(10) -0.0018(8) 0.0037(7) -0.0035(8)
C8 0.0279(10) 0.0448(12) 0.0316(11) -0.0128(9) 0.0100(8) 0.0027(9)
C9 0.0298(10) 0.0354(11) 0.0291(11) -0.0138(9) 0.0017(8) 0.0005(8)
C10 0.0165(8) 0.0308(10) 0.0199(9) -0.0051(7) 0.0029(7) -0.0029(7)
C11 0.0281(9) 0.0234(9) 0.0237(10) 0.0030(7) 0.0003(8) -0.0016(7)
C12 0.0271(9) 0.0165(8) 0.0260(10) -0.0022(7) 0.0015(7) -0.0009(7)
C13 0.0137(8) 0.0202(8) 0.0221(9) -0.0018(7) 0.0045(7) 0.0006(6)
C14 0.0197(8) 0.0191(9) 0.0245(10) 0.0015(7) 0.0033(7) -0.0030(7)
C15 0.0198(8) 0.0215(9) 0.0303(10) -0.0053(8) 0.0035(7) -0.0057(7)
C16 0.0156(8) 0.0165(8) 0.0238(9) -0.0016(7) 0.0031(7) 0.0035(6)
C17 0.0171(8) 0.0221(9) 0.0241(10) -0.0002(7) 0.0063(7) 0.0016(7)
C18 0.0244(9) 0.0309(10) 0.0199(9) -0.0028(8) 0.0041(7) 0.0079(8)
C19 0.0235(9) 0.0195(9) 0.0282(10) -0.0087(7) -0.0007(7) 0.0042(7)
C20 0.0207(8) 0.0149(8) 0.0279(10) -0.0024(7) 0.0024(7) 0.0017(7)
C21 0.0291(10) 0.0183(9) 0.0531(14) -0.0016(9) 0.0050(9) 0.0064(8)
C22 0.0342(11) 0.0329(11) 0.0351(12) 0.0054(9) 0.0021(9) 0.0170(9)
C23 0.0172(9) 0.0336(11) 0.0441(13) -0.0092(9) -0.0032(8) 0.0069(8)
C24 0.0244(9) 0.0291(10) 0.0415(12) -0.0031(9) 0.0117(8) 0.0069(8)
C25 0.0299(10) 0.0280(10) 0.0330(11) -0.0110(8) 0.0014(8) 0.0099(8)

loop_
_atom_type_symbol
_atom_type_description
_atom_type_scat_dispersion_real
_atom_type_scat_dispersion_imag
_atom_type_scat_source
C C 0.0033 0.0016 'International Tables Vol C Tables 4.2.6.8 and 6.1.1.4'
H H 0.0000 0.0000 'International Tables Vol C Tables 4.2.6.8 and 6.1.1.4'
N N 0.0061 0.0033 'International Tables Vol C Tables 4.2.6.8 and 6.1.1.4'
O O 0.0106 0.0060 'International Tables Vol C Tables 4.2.6.8 and 6.1.1.4'
B B 0.0013 0.0007 'International Tables Vol C Tables 4.2.6.8 and 6.1.1.4'
F F 0.0171 0.0103 'International Tables Vol C Tables 4.2.6.8 and 6.1.1.4'
Fe Fe 0.3463 0.8444 'International Tables Vol C Tables 4.2.6.8 and 6.1.1.4'

loop_
_geom_angle_atom_site_label_1
_geom_angle_atom_site_label_2
_geom_angle_atom_site_label_3
_geom_angle
C19 Fe1 C18 40.93(8)
C19 Fe1 C17 69.05(7)
C18 Fe1 C17 41.12(7)
C19 Fe1 C21 158.13(9)
C18 Fe1 C21 122.03(9)
C17 Fe1 C21 106.97(8)
C19 Fe1 C22 121.87(8)
C18 Fe1 C22 106.08(8)
C17 Fe1 C22 121.75(8)
C21 Fe1 C22 40.63(9)
C19 Fe1 C25 159.27(8)
C18 Fe1 C25 159.00(8)
C17 Fe1 C25 123.26(8)
C21 Fe1 C25 40.68(9)
C22 Fe1 C25 68.33(8)
C19 Fe1 C23 106.77(8)
C18 Fe1 C23 121.57(8)
C17 Fe1 C23 157.85(8)
C21 Fe1 C23 68.37(8)
C22 Fe1 C23 40.68(9)
C25 Fe1 C23 68.23(8)
C19 Fe1 C24 122.68(8)
C18 Fe1 C24 158.08(8)
C17 Fe1 C24 159.92(8)
C21 Fe1 C24 68.35(8)
C22 Fe1 C24 68.27(9)
C25 Fe1 C24 40.58(8)
C23 Fe1 C24 40.46(9)
C19 Fe1 C20 40.70(7)
C18 Fe1 C20 68.66(7)
C17 Fe1 C20 68.78(7)
C21 Fe1 C20 159.72(8)
C22 Fe1 C20 158.59(8)
C25 Fe1 C20 123.88(8)
C23 Fe1 C20 123.08(8)
C24 Fe1 C20 108.44(8)
C19 Fe1 C16 68.89(7)
C18 Fe1 C16 69.04(7)
C17 Fe1 C16 41.03(7)
C21 Fe1 C16 123.09(8)
C22 Fe1 C16 158.63(8)
C25 Fe1 C16 108.38(7)
C23 Fe1 C16 159.59(8)
C24 Fe1 C16 123.89(8)
C20 Fe1 C16 40.80(7)
F1 B1 F2 109.13(15)
F1 B1 N2 110.85(15)
F2 B1 N2 110.21(16)
F1 B1 N1 111.11(16)
F2 B1 N1 109.05(15)
N2 B1 N1 106.46(14)
C5 O1 C10 120.19(14)
C1 N1 C4 107.41(15)
C1 N1 B1 125.51(15)
C4 N1 B1 126.28(15)
C9 N2 C6 107.67(15)
C9 N2 B1 127.27(16)
C6 N2 B1 125.06(15)
N1 C1 C2 110.36(17)
N1 C1 H1 124.8
C2 C1 H1 124.8
C3 C2 C1 107.12(17)
C3 C2 H2 126.4
C1 C2 H2 126.4
C2 C3 C4 107.13(17)
C2 C3 H3 126.4
C4 C3 H3 126.4
N1 C4 C5 118.19(16)
N1 C4 C3 107.98(16)
C5 C4 C3 133.83(17)
O1 C5 C6 114.51(15)
O1 C5 C4 122.98(16)
C6 C5 C4 122.50(16)
N2 C6 C5 120.14(16)
N2 C6 C7 108.35(16)
C5 C6 C7 131.20(17)
C8 C7 C6 106.91(16)
C8 C7 H7 126.5
C6 C7 H7 126.5
C7 C8 C9 107.15(17)
C7 C8 H8 126.4
C9 C8 H8 126.4
N2 C9 C8 109.92(17)
N2 C9 H9 125.0
C8 C9 H9 125.0
C11 C10 C15 122.36(17)
C11 C10 O1 117.59(16)
C15 C10 O1 119.83(16)
C10 C11 C12 118.37(17)
C10 C11 H11 120.8
C12 C11 H11 120.8
C13 C12 C11 120.98(16)
C13 C12 H12 119.5
C11 C12 H12 119.5
C12 C13 C14 118.56(16)
C12 C13 C16 120.67(15)
C14 C13 C16 120.73(16)
C15 C14 C13 121.03(17)
C15 C14 H14 119.5
C13 C14 H14 119.5
C10 C15 C14 118.64(16)
C10 C15 H15 120.7
C14 C15 H15 120.7
C20 C16 C17 107.21(15)
C20 C16 C13 125.73(16)
C17 C16 C13 127.03(15)
C20 C16 Fe1 69.25(9)
C17 C16 Fe1 68.71(9)
C13 C16 Fe1 125.80(11)
C18 C17 C16 108.09(16)
C18 C17 Fe1 69.38(10)
C16 C17 Fe1 70.25(9)
C18 C17 H17 126.0
C16 C17 H17 126.0
Fe1 C17 H17 126.0
C19 C18 C17 107.93(16)
C19 C18 Fe1 69.47(10)
C17 C18 Fe1 69.49(10)
C19 C18 H18 126.0
C17 C18 H18 126.0
Fe1 C18 H18 126.6
C20 C19 C18 108.23(16)
C20 C19 Fe1 70.19(10)
C18 C19 Fe1 69.59(10)
C20 C19 H19 125.9
C18 C19 H19 125.9
Fe1 C19 H19 125.9
C19 C20 C16 108.53(16)
C19 C20 Fe1 69.11(10)
C16 C20 Fe1 69.95(9)
C19 C20 H20 125.7
C16 C20 H20 125.7
Fe1 C20 H20 126.8
C22 C21 C25 107.90(19)
C22 C21 Fe1 69.70(11)
C25 C21 Fe1 69.72(11)
C22 C21 H21 126.1
C25 C21 H21 126.1
Fe1 C21 H21 126.1
C21 C22 C23 108.01(19)
C21 C22 Fe1 69.67(11)
C23 C22 Fe1 69.81(11)
C21 C22 H22 126.0
C23 C22 H22 126.0
Fe1 C22 H22 126.1
C24 C23 C22 108.01(18)
C24 C23 Fe1 69.83(10)
C22 C23 Fe1 69.51(11)
C24 C23 H23 126.0
C22 C23 H23 126.0
Fe1 C23 H23 126.2
C23 C24 C25 108.02(18)
C23 C24 Fe1 69.71(11)
C25 C24 Fe1 69.54(11)
C23 C24 H24 126.0
C25 C24 H24 126.0
Fe1 C24 H24 126.3
C24 C25 C21 108.05(18)
C24 C25 Fe1 69.87(11)
C21 C25 Fe1 69.60(11)
C24 C25 H25 126.0
C21 C25 H25 126.0
Fe1 C25 H25 126.1

loop_
_geom_bond_atom_site_label_1
_geom_bond_atom_site_label_2
_geom_bond_distance
Fe1 C19 2.0341(17)
Fe1 C18 2.0357(18)
Fe1 C17 2.0371(17)
Fe1 C21 2.0379(19)
Fe1 C22 2.0383(19)
Fe1 C25 2.0395(19)
Fe1 C23 2.0422(18)
Fe1 C24 2.0438(19)
Fe1 C20 2.0484(17)
Fe1 C16 2.0577(16)
F1 B1 1.378(2)
F2 B1 1.390(2)
B1 N2 1.544(2)
B1 N1 1.549(3)
O1 C5 1.349(2)
O1 C10 1.414(2)
N1 C1 1.337(2)
N1 C4 1.395(2)
N2 C9 1.335(2)
N2 C6 1.391(2)
C1 C2 1.395(3)
C1 H1 0.9500
C2 C3 1.377(3)
C2 H2 0.9500
C3 C4 1.407(3)
C3 H3 0.9500
C4 C5 1.404(3)
C5 C6 1.398(3)
C6 C7 1.406(3)
C7 C8 1.377(3)
C7 H7 0.9500
C8 C9 1.406(3)
C8 H8 0.9500
C9 H9 0.9500
C10 C11 1.374(3)
C10 C15 1.381(3)
C11 C12 1.400(3)
C11 H11 0.9500
C12 C13 1.389(2)
C12 H12 0.9500
C13 C14 1.402(2)
C13 C16 1.477(2)
C14 C15 1.384(3)
C14 H14 0.9500
C15 H15 0.9500
C16 C20 1.431(2)
C16 C17 1.435(2)
C17 C18 1.430(3)
C17 H17 0.9500
C18 C19 1.423(3)
C18 H18 0.9500
C19 C20 1.420(3)
C19 H19 0.9500
C20 H20 0.9500
C21 C22 1.415(3)
C21 C25 1.417(3)
C21 H21 0.9500
C22 C23 1.418(3)
C22 H22 0.9500
C23 C24 1.413(3)
C23 H23 0.9500
C24 C25 1.416(3)
C24 H24 0.9500
C25 H25 0.9500

loop_
_geom_torsion_atom_site_label_1
_geom_torsion_atom_site_label_2
_geom_torsion_atom_site_label_3
_geom_torsion_atom_site_label_4
_geom_torsion
F1 B1 N1 C1 -57.1(2)
F2 B1 N1 C1 63.3(2)
N2 B1 N1 C1 -177.86(16)
F1 B1 N1 C4 134.51(17)
F2 B1 N1 C4 -105.16(19)
N2 B1 N1 C4 13.7(2)
F1 B1 N2 C9 47.0(3)
F2 B1 N2 C9 -74.0(2)
N1 B1 N2 C9 167.92(18)
F1 B1 N2 C6 -132.25(18)
F2 B1 N2 C6 106.83(19)
N1 B1 N2 C6 -11.3(2)
C4 N1 C1 C2 0.6(2)
B1 N1 C1 C2 -169.59(17)
N1 C1 C2 C3 -0.6(2)
C1 C2 C3 C4 0.3(2)
C1 N1 C4 C5 179.83(16)
B1 N1 C4 C5 -10.0(3)
C1 N1 C4 C3 -0.4(2)
B1 N1 C4 C3 169.70(17)
C2 C3 C4 N1 0.1(2)
C2 C3 C4 C5 179.7(2)
C10 O1 C5 C6 -146.69(16)
C10 O1 C5 C4 34.6(2)
N1 C4 C5 O1 -179.62(15)
C3 C4 C5 O1 0.7(3)
N1 C4 C5 C6 1.8(3)
C3 C4 C5 C6 -177.9(2)
C9 N2 C6 C5 -173.76(17)
B1 N2 C6 C5 5.6(3)
C9 N2 C6 C7 0.5(2)
B1 N2 C6 C7 179.81(17)
O1 C5 C6 N2 -178.42(15)
C4 C5 C6 N2 0.3(3)
O1 C5 C6 C7 8.9(3)
C4 C5 C6 C7 -172.43(19)
N2 C6 C7 C8 0.1(2)
C5 C6 C7 C8 173.4(2)
C6 C7 C8 C9 -0.5(2)
C6 N2 C9 C8 -0.8(2)
B1 N2 C9 C8 179.87(18)
C7 C8 C9 N2 0.9(3)
C5 O1 C10 C11 -128.03(18)
C5 O1 C10 C15 57.3(2)
C15 C10 C11 C12 1.1(3)
O1 C10 C11 C12 -173.41(15)
C10 C11 C12 C13 1.2(3)
C11 C12 C13 C14 -2.6(3)
C11 C12 C13 C16 175.25(16)
C12 C13 C14 C15 1.9(2)
C16 C13 C14 C15 -175.95(15)
C11 C10 C15 C14 -1.7(3)
O1 C10 C15 C14 172.61(15)
C13 C14 C15 C10 0.2(3)
C12 C13 C16 C20 -33.2(2)
C14 C13 C16 C20 144.61(17)
C12 C13 C16 C17 148.88(17)
C14 C13 C16 C17 -33.3(2)
C12 C13 C16 Fe1 -122.07(16)
C14 C13 C16 Fe1 55.7(2)
C19 Fe1 C16 C20 37.22(11)
C18 Fe1 C16 C20 81.22(11)
C17 Fe1 C16 C20 119.16(14)
C21 Fe1 C16 C20 -163.43(11)
C22 Fe1 C16 C20 161.7(2)
C25 Fe1 C16 C20 -120.94(11)
C23 Fe1 C16 C20 -44.1(2)
C24 Fe1 C16 C20 -78.75(12)
C19 Fe1 C16 C17 -81.94(11)
C18 Fe1 C16 C17 -37.94(10)
C21 Fe1 C16 C17 77.41(13)
C22 Fe1 C16 C17 42.6(2)
C25 Fe1 C16 C17 119.90(11)
C23 Fe1 C16 C17 -163.3(2)
C24 Fe1 C16 C17 162.09(11)
C20 Fe1 C16 C17 -119.16(14)
C19 Fe1 C16 C13 157.00(17)
C18 Fe1 C16 C13 -159.00(16)
C17 Fe1 C16 C13 -121.05(19)
C21 Fe1 C16 C13 -43.64(18)
C22 Fe1 C16 C13 -78.5(3)
C25 Fe1 C16 C13 -1.15(17)
C23 Fe1 C16 C13 75.7(3)
C24 Fe1 C16 C13 41.04(18)
C20 Fe1 C16 C13 119.79(19)
C20 C16 C17 C18 0.53(18)
C13 C16 C17 C18 178.78(15)
Fe1 C16 C17 C18 59.28(12)
C20 C16 C17 Fe1 -58.75(11)
C13 C16 C17 Fe1 119.50(16)
C19 Fe1 C17 C18 -37.67(11)
C21 Fe1 C17 C18 119.57(12)
C22 Fe1 C17 C18 77.67(13)
C25 Fe1 C17 C18 161.14(11)
C23 Fe1 C17 C18 45.4(2)
C24 Fe1 C17 C18 -167.2(2)
C20 Fe1 C17 C18 -81.44(11)
C16 Fe1 C17 C18 -119.18(15)
C19 Fe1 C17 C16 81.51(11)
C18 Fe1 C17 C16 119.18(15)
C21 Fe1 C17 C16 -121.25(11)
C22 Fe1 C17 C16 -163.15(11)
C25 Fe1 C17 C16 -79.67(12)
C23 Fe1 C17 C16 164.56(18)
C24 Fe1 C17 C16 -48.0(3)
C20 Fe1 C17 C16 37.74(10)
C16 C17 C18 C19 -0.79(19)
Fe1 C17 C18 C19 59.04(12)
C16 C17 C18 Fe1 -59.82(11)
C17 Fe1 C18 C19 -119.41(15)
C21 Fe1 C18 C19 161.72(11)
C22 Fe1 C18 C19 120.42(12)
C25 Fe1 C18 C19 -168.34(19)
C23 Fe1 C18 C19 78.95(13)
C24 Fe1 C18 C19 48.8(3)
C20 Fe1 C18 C19 -37.65(11)
C16 Fe1 C18 C19 -81.54(11)
C19 Fe1 C18 C17 119.41(15)
C21 Fe1 C18 C17 -78.88(13)
C22 Fe1 C18 C17 -120.17(12)
C25 Fe1 C18 C17 -48.9(3)
C23 Fe1 C18 C17 -161.64(11)
C24 Fe1 C18 C17 168.23(19)
C20 Fe1 C18 C17 81.76(11)
C16 Fe1 C18 C17 37.86(10)
C17 C18 C19 C20 0.74(19)
Fe1 C18 C19 C20 59.79(12)
C17 C18 C19 Fe1 -59.05(12)
C18 Fe1 C19 C20 -119.26(15)
C17 Fe1 C19 C20 -81.42(11)
C21 Fe1 C19 C20 -164.83(19)
C22 Fe1 C19 C20 163.40(11)
C25 Fe1 C19 C20 48.9(2)
C23 Fe1 C19 C20 121.59(11)
C24 Fe1 C19 C20 80.24(13)
C16 Fe1 C19 C20 -37.31(10)
C17 Fe1 C19 C18 37.84(11)
C21 Fe1 C19 C18 -45.6(2)
C22 Fe1 C19 C18 -77.34(13)
C25 Fe1 C19 C18 168.19(19)
C23 Fe1 C19 C18 -119.15(12)
C24 Fe1 C19 C18 -160.50(11)
C20 Fe1 C19 C18 119.26(15)
C16 Fe1 C19 C18 81.95(11)
C18 C19 C20 C16 -0.41(19)
Fe1 C19 C20 C16 59.00(11)
C18 C19 C20 Fe1 -59.42(12)
C17 C16 C20 C19 -0.08(18)
C13 C16 C20 C19 -178.35(15)
Fe1 C16 C20 C19 -58.49(11)
C17 C16 C20 Fe1 58.41(11)
C13 C16 C20 Fe1 -119.86(16)
C18 Fe1 C20 C19 37.85(11)
C17 Fe1 C20 C19 82.14(11)
C21 Fe1 C20 C19 163.7(2)
C22 Fe1 C20 C19 -41.7(3)
C25 Fe1 C20 C19 -161.25(11)
C23 Fe1 C20 C19 -76.75(13)
C24 Fe1 C20 C19 -119.02(11)
C16 Fe1 C20 C19 120.09(15)
C19 Fe1 C20 C16 -120.09(15)
C18 Fe1 C20 C16 -82.24(11)
C17 Fe1 C20 C16 -37.95(10)
C21 Fe1 C20 C16 43.6(3)
C22 Fe1 C20 C16 -161.7(2)
C25 Fe1 C20 C16 78.65(12)
C23 Fe1 C20 C16 163.16(11)
C24 Fe1 C20 C16 120.89(11)
C19 Fe1 C21 C22 -43.4(3)
C18 Fe1 C21 C22 -76.86(14)
C17 Fe1 C21 C22 -119.29(13)
C25 Fe1 C21 C22 119.08(17)
C23 Fe1 C21 C22 37.75(13)
C24 Fe1 C21 C22 81.43(13)
C20 Fe1 C21 C22 166.1(2)
C16 Fe1 C21 C22 -161.35(12)
C19 Fe1 C21 C25 -162.44(18)
C18 Fe1 C21 C25 164.07(11)
C17 Fe1 C21 C25 121.64(12)
C22 Fe1 C21 C25 -119.08(17)
C23 Fe1 C21 C25 -81.33(13)
C24 Fe1 C21 C25 -37.65(12)
C20 Fe1 C21 C25 47.1(3)
C16 Fe1 C21 C25 79.58(13)
C25 C21 C22 C23 0.0(2)
Fe1 C21 C22 C23 -59.50(13)
C25 C21 C22 Fe1 59.49(13)
C19 Fe1 C22 C21 162.48(12)
C18 Fe1 C22 C21 120.77(13)
C17 Fe1 C22 C21 78.81(14)
C25 Fe1 C22 C21 -37.80(13)
C23 Fe1 C22 C21 -119.18(18)
C24 Fe1 C22 C21 -81.64(13)
C20 Fe1 C22 C21 -166.84(19)
C16 Fe1 C22 C21 47.3(3)
C19 Fe1 C22 C23 -78.34(14)
C18 Fe1 C22 C23 -120.04(12)
C17 Fe1 C22 C23 -162.01(12)
C21 Fe1 C22 C23 119.18(18)
C25 Fe1 C22 C23 81.38(13)
C24 Fe1 C22 C23 37.55(12)
C20 Fe1 C22 C23 -47.7(3)
C16 Fe1 C22 C23 166.52(18)
C21 C22 C23 C24 0.0(2)
Fe1 C22 C23 C24 -59.43(13)
C21 C22 C23 Fe1 59.41(13)
C19 Fe1 C23 C24 -121.03(12)
C18 Fe1 C23 C24 -163.22(12)
C17 Fe1 C23 C24 163.45(18)
C21 Fe1 C23 C24 81.57(13)
C22 Fe1 C23 C24 119.27(17)
C25 Fe1 C23 C24 37.64(12)
C20 Fe1 C23 C24 -79.51(13)
C16 Fe1 C23 C24 -46.6(3)
C19 Fe1 C23 C22 119.69(13)
C18 Fe1 C23 C22 77.51(14)
C17 Fe1 C23 C22 44.2(3)
C21 Fe1 C23 C22 -37.70(13)
C25 Fe1 C23 C22 -81.64(13)
C24 Fe1 C23 C22 -119.27(17)
C20 Fe1 C23 C22 161.22(12)
C16 Fe1 C23 C22 -165.90(19)
C22 C23 C24 C25 0.0(2)
Fe1 C23 C24 C25 -59.19(13)
C22 C23 C24 Fe1 59.23(13)
C19 Fe1 C24 C23 77.08(14)
C18 Fe1 C24 C23 41.2(3)
C17 Fe1 C24 C23 -161.8(2)
C21 Fe1 C24 C23 -81.61(13)
C22 Fe1 C24 C23 -37.74(12)
C25 Fe1 C24 C23 -119.34(17)
C20 Fe1 C24 C23 119.72(12)
C16 Fe1 C24 C23 162.22(11)
C19 Fe1 C24 C25 -163.58(11)
C18 Fe1 C24 C25 160.56(19)
C17 Fe1 C24 C25 -42.4(3)
C21 Fe1 C24 C25 37.73(12)
C22 Fe1 C24 C25 81.61(13)
C23 Fe1 C24 C25 119.34(17)
C20 Fe1 C24 C25 -120.94(12)
C16 Fe1 C24 C25 -78.44(14)
C23 C24 C25 C21 -0.1(2)
Fe1 C24 C25 C21 -59.35(13)
C23 C24 C25 Fe1 59.29(13)
C22 C21 C25 C24 0.0(2)
Fe1 C21 C25 C24 59.52(13)
C22 C21 C25 Fe1 -59.47(13)
C19 Fe1 C25 C24 42.2(3)
C18 Fe1 C25 C24 -159.72(19)
C17 Fe1 C25 C24 163.91(12)
C21 Fe1 C25 C24 -119.23(17)
C22 Fe1 C25 C24 -81.47(13)
C23 Fe1 C25 C24 -37.53(12)
C20 Fe1 C25 C24 78.56(14)
C16 Fe1 C25 C24 121.02(12)
C19 Fe1 C25 C21 161.48(19)
C18 Fe1 C25 C21 -40.5(3)
C17 Fe1 C25 C21 -76.85(14)
C22 Fe1 C25 C21 37.76(12)
C23 Fe1 C25 C21 81.71(13)
C24 Fe1 C25 C21 119.23(17)
C20 Fe1 C25 C21 -162.20(11)
C16 Fe1 C25 C21 -119.74(12)
